data_2100677
loop_
_publ_author_name
'Marcin Podsiad{\l}o'
'Kamil F. Dziubek'
'Marek Szafranski'
'Andrzej Katrusiak'

_publ_contact_author_fax +48(61)8658008
_publ_contact_author_phone +48(61)8291443
_publ_section_title
;
 Molecular interactions in crystalline dibromomethane and
 diiodomethane, and the stabilities of their high-pressure and
 low-temperature phases
;
_journal_coeditor_code BK5037
_journal_date_accepted 2006-08-30
_journal_date_recd_electronic 2006-05-24
_journal_issue 6
_journal_name_full 'Acta Crystallographica Section B'
_journal_page_first 1090
_journal_page_last 1098
_journal_paper_category FA
_journal_paper_doi 10.1107/S0108768106034963
_journal_volume 62
_journal_year 2006
_chemical_formula_moiety 'C H2 I2'
_chemical_formula_sum 'C H2 I2'
_chemical_formula_weight 267.83
_chemical_melting_point 279
_chemical_name_common 'methylene iodide'
_chemical_name_systematic
;
Diiodomethane
;
_space_group_IT_number 42
_symmetry_cell_setting orthorhombic
_symmetry_space_group_name_Hall 'F 2 -2'
_symmetry_space_group_name_H-M 'F m m 2'
_atom_sites_solution_hydrogens geom
_atom_sites_solution_primary direct
_atom_sites_solution_secondary difmap
_audit_creation_method SHELXL-97
_cell_angle_alpha 90.00
_cell_angle_beta 90.00
_cell_angle_gamma 90.00
_cell_formula_units_Z 4
_cell_length_a 7.3128(15)
_cell_length_b 13.074(3)
_cell_length_c 4.7465(9)
_cell_measurement_reflns_used 1073
_cell_measurement_temperature 293(2)
_cell_measurement_theta_max 29.19
_cell_measurement_theta_min 3.12
_cell_volume 453.80(16)
_computing_cell_refinement 'CrysAlis (Oxford Diffraction, 2004)'
_computing_data_collection 'CrysAlis (Oxford Diffraction, 2004)'
_computing_data_reduction 'CrysAlis (Oxford Diffraction, 2004)'
_computing_molecular_graphics 'XP (Siemens, 1990)'
_computing_publication_material 'SHELXL-97 (Sheldrick, 1997)'
_computing_structure_refinement 'SHELXL-97 (Sheldrick, 1997)'
_computing_structure_solution 'SHELXS-97 (Sheldrick, 1990)'
_diffrn_ambient_temperature 293(2)
_diffrn_measured_fraction_theta_full 0.492
_diffrn_measured_fraction_theta_max 0.492
_diffrn_measurement_device_type 'Kuma KM4CCD \k geometry'
_diffrn_measurement_method '\w scans'
_diffrn_radiation_monochromator graphite
_diffrn_radiation_source 'fine-focus sealed tube'
_diffrn_radiation_type MoK\a
_diffrn_radiation_wavelength 0.71073
_diffrn_reflns_av_R_equivalents 0.0751
_diffrn_reflns_av_sigmaI/netI 0.0345
_diffrn_reflns_limit_h_max 3
_diffrn_reflns_limit_h_min -3
_diffrn_reflns_limit_k_max 17
_diffrn_reflns_limit_k_min -17
_diffrn_reflns_limit_l_max 6
_diffrn_reflns_limit_l_min -6
_diffrn_reflns_number 1030
_diffrn_reflns_theta_full 29.19
_diffrn_reflns_theta_max 29.19
_diffrn_reflns_theta_min 3.12
_exptl_absorpt_coefficient_mu 13.638
_exptl_absorpt_correction_T_max 0.26
_exptl_absorpt_correction_T_min 0.11
_exptl_absorpt_correction_type analytical
_exptl_absorpt_process_details
;
Katrusiak, A. (2003). REDSHADE - Program for correcting
reflections intensities for DAC absorption, gasket shadowing
and sample crystal absorption. Adam Mickiewicz University, Pozna\'n.
Katrusiak, A. (2004). Z. Kristallogr. 219, 461-467
;
_exptl_crystal_colour colourless
_exptl_crystal_density_diffrn 3.920
_exptl_crystal_density_method 'not measured'
_exptl_crystal_description cylinder
_exptl_crystal_F_000 456
_exptl_crystal_size_max 0.43
_exptl_crystal_size_mid 0.43
_exptl_crystal_size_min 0.09
_refine_diff_density_max 0.439
_refine_diff_density_min -0.538
_refine_ls_abs_structure_details 'Flack H D (1983), Acta Cryst. A39, 876-881'
_refine_ls_abs_structure_Flack 0.2(7)
_refine_ls_extinction_coef 0.0123(14)
_refine_ls_extinction_expression Fc^*^=kFc[1+0.001xFc^2^\l^3^/sin(2\q)]^-1/4^
_refine_ls_extinction_method SHELXL
_refine_ls_goodness_of_fit_ref 1.334
_refine_ls_hydrogen_treatment mixed
_refine_ls_matrix_type full
_refine_ls_number_parameters 14
_refine_ls_number_reflns 170
_refine_ls_number_restraints 3
_refine_ls_restrained_S_all 1.322
_refine_ls_R_factor_all 0.0279
_refine_ls_R_factor_gt 0.0264
_refine_ls_shift/su_max 0.015
_refine_ls_shift/su_mean 0.004
_refine_ls_structure_factor_coef Fsqd
_refine_ls_weighting_details 'calc w=1/[\s^2^(Fo^2^)+(0.0000P)^2^+16.8177P] where P=(Fo^2^+2Fc^2^)/3'
_refine_ls_weighting_scheme calc
_refine_ls_wR_factor_gt 0.0759
_refine_ls_wR_factor_ref 0.0764
_reflns_number_gt 162
_reflns_number_total 170
_reflns_threshold_expression >4sigma(I)
_cod_data_source_file bk5037.cif
_cod_data_source_block 1djm
_cod_depositor_comments
;
The following automatic conversions were performed:
'_symmetry_cell_setting' value 'Orthorhombic' changed to 'orthorhombic'
according to '/home/saulius/struct/CIF-dictionaries/cif_core.dic'
dictionary named 'cif_core.dic' version 2.4.1 from 2010-06-29.

Automatic conversion script
Id: cif_fix_enum 1527 2010-12-29 10:47:43Z saulius 

The following automatic conversions were performed:

'_symmetry_cell_setting' value 'Orthorhombic' changed to
'orthorhombic' according to
/home/saulius/struct/CIF-dictionaries/cif_core.dic dictionary named
'cif_core.dic' version 2.4.1 from 2010-06-29.

Automatic conversion script
Id: cif_fix_values 1715 2011-07-08 13:25:40Z adriana 
;
_cod_original_cell_volume 453.82(16)
_cod_database_code 2100677
_cod_database_fobs_code 2100677

loop_
_symmetry_equiv_pos_as_xyz
'x, y, z'
'-x, -y, z'
'x, -y, z'
'-x, y, z'
'x, y+1/2, z+1/2'
'-x, -y+1/2, z+1/2'
'x, -y+1/2, z+1/2'
'-x, y+1/2, z+1/2'
'x+1/2, y, z+1/2'
'-x+1/2, -y, z+1/2'
'x+1/2, -y, z+1/2'
'-x+1/2, y, z+1/2'
'x+1/2, y+1/2, z'
'-x+1/2, -y+1/2, z'
'x+1/2, -y+1/2, z'
'-x+1/2, y+1/2, z'

loop_
_atom_site_type_symbol
_atom_site_label
_atom_site_fract_x
_atom_site_fract_y
_atom_site_fract_z
_atom_site_U_iso_or_equiv
_atom_site_adp_type
_atom_site_calc_flag
_atom_site_refinement_flags
_atom_site_occupancy
I I1 0.0000 0.13600(4) 0.24295(9) 0.0475(11) Uani d SD 1
C C1 0.0000 0.0000 -0.00375(10) 0.04(3) Uani d SD 1
H H1 0.11283(15) 0.0000 -0.1265(2) 0.056 Uiso d SD 1

loop_
_atom_site_aniso_label
_atom_site_aniso_U_11
_atom_site_aniso_U_22
_atom_site_aniso_U_33
_atom_site_aniso_U_12
_atom_site_aniso_U_13
_atom_site_aniso_U_23
I1 0.054(3) 0.0376(7) 0.0504(8) 0.000 0.000 0.0018(18)
C1 0.06(9) 0.034(11) 0.029(10) 0.000 0.000 0.000

loop_
_atom_type_symbol
_atom_type_description
_atom_type_scat_dispersion_real
_atom_type_scat_dispersion_imag
_atom_type_scat_source
C C 0.0033 0.0016 'International Tables Vol C Tables 4.2.6.8 and 6.1.1.4'
H H 0.0000 0.0000 'International Tables Vol C Tables 4.2.6.8 and 6.1.1.4'
I I -0.4742 1.8119 'International Tables Vol C Tables 4.2.6.8 and 6.1.1.4'

loop_
_geom_angle_atom_site_label_1
_geom_angle_atom_site_label_2
_geom_angle_atom_site_label_3
_geom_angle_site_symmetry_1
_geom_angle_site_symmetry_3
_geom_angle
I1 C1 I1 . 3 113.27(4)
I1 C1 I1 . 3 113.27(4)
I1 C1 I1 3 3 0.000(14)
I1 C1 H1 . . 108.49(4)
I1 C1 H1 3 . 108.49(4)
I1 C1 H1 3 . 108.49(4)

loop_
_geom_bond_atom_site_label_1
_geom_bond_atom_site_label_2
_geom_bond_distance
I1 C1 2.1290(7)
C1 H1 1.01000(15)

loop_
_cod_related_entry_id
_cod_related_entry_database
_cod_related_entry_code
1 ChemSpider 6106
